data_2223781
loop_
_publ_author_name
'Qing, Wei-Xia'
'Zhang, Wei'

_publ_section_title
;
 2-Bromo-1-(4-hydroxyphenyl)ethanone
;
_journal_coeditor_code HB5143
_journal_issue 11
_journal_name_full 'Acta Crystallographica Section E'
_journal_page_first o2837
_journal_paper_doi 10.1107/S1600536809043013
_journal_volume 65
_journal_year 2009
_chemical_formula_iupac 'C8 H7 Br O2'
_chemical_formula_moiety 'C8 H7 Br O2'
_chemical_formula_sum 'C8 H7 Br O2'
_chemical_formula_weight 215.04
_chemical_name_systematic
;
2-Bromo-1-(4-hydroxyphenyl)ethanone
;
_space_group_IT_number 14
_symmetry_cell_setting monoclinic
_symmetry_space_group_name_Hall '-P 2ybc'
_symmetry_space_group_name_H-M 'P 1 21/c 1'
_atom_sites_solution_hydrogens geom
_atom_sites_solution_primary direct
_atom_sites_solution_secondary difmap
_audit_creation_method SHELXL-97
_cell_angle_alpha 90.00
_cell_angle_beta 123.224(7)
_cell_angle_gamma 90.00
_cell_formula_units_Z 8
_cell_length_a 8.6495(15)
_cell_length_b 15.052(3)
_cell_length_c 14.3562(19)
_cell_measurement_reflns_used 1628
_cell_measurement_temperature 293(2)
_cell_measurement_theta_max 23.07
_cell_measurement_theta_min 2.72
_cell_volume 1563.5(5)
_computing_cell_refinement 'SAINT-Plus (Bruker, 2001)'
_computing_data_collection 'SMART (Bruker, 2001)'
_computing_data_reduction 'SAINT-Plus (Bruker, 2001)'
_computing_molecular_graphics 'PLATON (Spek, 2009)'
_computing_publication_material 'PLATON (Spek, 2009)'
_computing_structure_refinement 'SHELXL-97 (Sheldrick, 2008)'
_computing_structure_solution 'SHELXS-97 (Sheldrick, 2008)'
_diffrn_ambient_temperature 293(2)
_diffrn_measured_fraction_theta_full 0.996
_diffrn_measured_fraction_theta_max 0.996
_diffrn_measurement_device_type 'Bruker SMART CCD'
_diffrn_measurement_method \w
_diffrn_radiation_monochromator graphite
_diffrn_radiation_source 'fine-focus sealed tube'
_diffrn_radiation_type MoK\a
_diffrn_radiation_wavelength 0.71073
_diffrn_reflns_av_R_equivalents 0.0584
_diffrn_reflns_av_sigmaI/netI 0.0806
_diffrn_reflns_limit_h_max 10
_diffrn_reflns_limit_h_min -5
_diffrn_reflns_limit_k_max 18
_diffrn_reflns_limit_k_min -18
_diffrn_reflns_limit_l_max 17
_diffrn_reflns_limit_l_min -17
_diffrn_reflns_number 7916
_diffrn_reflns_theta_full 26.00
_diffrn_reflns_theta_max 26.00
_diffrn_reflns_theta_min 2.71
_exptl_absorpt_coefficient_mu 5.199
_exptl_absorpt_correction_T_max 0.314
_exptl_absorpt_correction_T_min 0.243
_exptl_absorpt_correction_type multi-scan
_exptl_absorpt_process_details '(SADABS; Bruker, 2001)'
_exptl_crystal_colour orange
_exptl_crystal_density_diffrn 1.827
_exptl_crystal_density_method 'not measured'
_exptl_crystal_description block
_exptl_crystal_F_000 848
_exptl_crystal_size_max 0.38
_exptl_crystal_size_mid 0.34
_exptl_crystal_size_min 0.29
_refine_diff_density_max 0.633
_refine_diff_density_min -0.791
_refine_ls_extinction_method none
_refine_ls_goodness_of_fit_ref 1.026
_refine_ls_hydrogen_treatment constr
_refine_ls_matrix_type full
_refine_ls_number_parameters 199
_refine_ls_number_reflns 3064
_refine_ls_number_restraints 0
_refine_ls_restrained_S_all 1.026
_refine_ls_R_factor_all 0.1141
_refine_ls_R_factor_gt 0.0533
_refine_ls_shift/su_max 0.001
_refine_ls_shift/su_mean 0.000
_refine_ls_structure_factor_coef Fsqd
_refine_ls_weighting_details 'calc w=1/[\s^2^(Fo^2^)+(0.0679P)^2^+0.3873P] where P=(Fo^2^+2Fc^2^)/3'
_refine_ls_weighting_scheme calc
_refine_ls_wR_factor_gt 0.1179
_refine_ls_wR_factor_ref 0.1420
_reflns_number_gt 1752
_reflns_number_total 3064
_reflns_threshold_expression I>2\s(I)
_cod_data_source_file hb5143.cif
_cod_data_source_block I
_cod_depositor_comments
;
The following automatic conversions were performed:
'_symmetry_cell_setting' value 'Monoclinic' changed to 'monoclinic'
according to '/home/saulius/struct/CIF-dictionaries/cif_core.dic'
dictionary named 'cif_core.dic' version 2.4.1 from
2010-06-29.

'_exptl_absorpt_correction_type' value 'Multi-scan' changed
to 'multi-scan' according to
'/home/saulius/struct/CIF-dictionaries/cif_core.dic' dictionary named
'cif_core.dic' version 2.4.1 from 2010-06-29.

Automatic conversion script
Id: cif_fix_enum 1527 2010-12-29 10:47:43Z saulius 

The following automatic conversions were performed:

'_symmetry_cell_setting' value 'Monoclinic' changed to 'monoclinic'
according to /home/saulius/struct/CIF-dictionaries/cif_core.dic
dictionary named 'cif_core.dic' version 2.4.1 from
2010-06-29.

'_exptl_absorpt_correction_type' value 'Multi-scan'
changed to 'multi-scan' according to
/home/saulius/struct/CIF-dictionaries/cif_core.dic dictionary named
'cif_core.dic' version 2.4.1 from 2010-06-29.

Automatic conversion script
Id: cif_fix_values 1715 2011-07-08 13:25:40Z adriana 
;
_cod_original_sg_symbol_H-M 'P 21/c'
_cod_database_code 2223781
_cod_database_fobs_code 2223781

loop_
_symmetry_equiv_pos_as_xyz
'x, y, z'
'-x, y+1/2, -z+1/2'
'-x, -y, -z'
'x, -y-1/2, z-1/2'

loop_
_atom_site_type_symbol
_atom_site_label
_atom_site_fract_x
_atom_site_fract_y
_atom_site_fract_z
_atom_site_U_iso_or_equiv
_atom_site_adp_type
_atom_site_calc_flag
_atom_site_refinement_flags
_atom_site_occupancy
_atom_site_disorder_assembly
_atom_site_disorder_group
Br Br1 0.93107(10) 0.53760(4) 0.71841(6) 0.0609(3) Uani d . 1 . .
O O1 0.9475(6) 0.3392(2) 0.7394(4) 0.0546(12) Uani d . 1 . .
O O2 0.2872(6) 0.0898(2) 0.4104(3) 0.0546(12) Uani d . 1 . .
H H2 0.1818 0.1092 0.3705 0.082 Uiso d R 1 . .
C C1 0.4050(9) 0.1575(4) 0.4654(5) 0.0412(15) Uani d . 1 . .
C C2 0.5763(8) 0.1372(4) 0.5584(5) 0.0401(15) Uani d . 1 . .
H H2A 0.6070 0.0781 0.5797 0.048 Uiso calc R 1 . .
C C3 0.7014(8) 0.2024(3) 0.6197(5) 0.0371(14) Uani d . 1 . .
H H3A 0.8141 0.1872 0.6837 0.044 Uiso calc R 1 . .
C C4 0.6631(8) 0.2913(3) 0.5878(4) 0.0326(13) Uani d . 1 . .
C C5 0.4910(9) 0.3105(4) 0.4922(5) 0.0426(15) Uani d . 1 . .
H H5A 0.4612 0.3693 0.4695 0.051 Uiso calc R 1 . .
C C6 0.3633(9) 0.2450(4) 0.4300(5) 0.0409(15) Uani d . 1 . .
H H6A 0.2509 0.2594 0.3653 0.049 Uiso calc R 1 . .
C C7 0.7990(9) 0.3582(3) 0.6569(5) 0.0375(14) Uani d . 1 . .
C C8 0.7466(9) 0.4533(3) 0.6211(5) 0.0398(15) Uani d . 1 . .
H H8A 0.6330 0.4665 0.6167 0.048 Uiso calc R 1 . .
H H8B 0.7223 0.4603 0.5470 0.048 Uiso calc R 1 . .
Br Br2 1.06321(10) 0.28455(5) 1.05320(6) 0.0680(3) Uani d . 1 . .
O O3 0.6801(6) 0.2668(2) 0.8479(3) 0.0446(11) Uani d . 1 . .
O O4 0.1884(6) 0.5955(2) 0.5816(3) 0.0489(11) Uani d . 1 . .
H H4 0.2337 0.6450 0.5896 0.073 Uiso d R 1 . .
C C9 0.3201(9) 0.5383(4) 0.6552(5) 0.0393(15) Uani d . 1 . .
C C10 0.2821(9) 0.4486(4) 0.6349(5) 0.0456(16) Uani d . 1 . .
H H10A 0.1697 0.4297 0.5734 0.055 Uiso calc R 1 . .
C C11 0.4103(8) 0.3883(4) 0.7055(5) 0.0445(16) Uani d . 1 . .
H H11A 0.3822 0.3281 0.6922 0.053 Uiso calc R 1 . .
C C12 0.5815(8) 0.4134(3) 0.7966(4) 0.0310(13) Uani d . 1 . .
C C13 0.6156(9) 0.5033(4) 0.8149(5) 0.0391(14) Uani d . 1 . .
H H13A 0.7271 0.5224 0.8770 0.047 Uiso calc R 1 . .
C C14 0.4887(9) 0.5657(4) 0.7435(5) 0.0388(15) Uani d . 1 . .
H H14A 0.5174 0.6259 0.7552 0.047 Uiso calc R 1 . .
C C15 0.7123(8) 0.3449(4) 0.8668(5) 0.0357(14) Uani d . 1 . .
C C16 0.8958(8) 0.3773(4) 0.9621(5) 0.0430(15) Uani d . 1 . .
H H16A 0.8753 0.4158 1.0085 0.052 Uiso calc R 1 . .
H H16B 0.9534 0.4126 0.9326 0.052 Uiso calc R 1 . .

loop_
_atom_site_aniso_label
_atom_site_aniso_U_11
_atom_site_aniso_U_22
_atom_site_aniso_U_33
_atom_site_aniso_U_12
_atom_site_aniso_U_13
_atom_site_aniso_U_23
Br1 0.0530(5) 0.0346(4) 0.0735(5) -0.0082(3) 0.0209(4) -0.0036(3)
O1 0.035(3) 0.035(2) 0.050(3) 0.003(2) -0.005(3) 0.000(2)
O2 0.042(3) 0.033(2) 0.060(3) -0.009(2) 0.010(2) -0.004(2)
C1 0.044(4) 0.038(4) 0.043(4) -0.001(3) 0.024(4) -0.003(3)
C2 0.044(4) 0.026(3) 0.042(4) 0.008(3) 0.018(4) 0.006(3)
C3 0.032(3) 0.027(3) 0.040(3) 0.007(3) 0.012(3) 0.005(3)
C4 0.033(3) 0.029(3) 0.030(3) 0.005(3) 0.014(3) 0.002(2)
C5 0.045(4) 0.026(3) 0.047(4) 0.007(3) 0.019(4) 0.005(3)
C6 0.038(4) 0.027(3) 0.037(3) 0.004(3) 0.007(3) 0.006(3)
C7 0.043(4) 0.028(3) 0.039(4) -0.004(3) 0.021(4) -0.005(3)
C8 0.044(4) 0.027(3) 0.038(3) 0.000(3) 0.015(3) 0.000(2)
Br2 0.0486(5) 0.0459(4) 0.0771(6) 0.0048(3) 0.0138(4) 0.0072(3)
O3 0.052(3) 0.018(2) 0.047(2) -0.0043(19) 0.017(2) 0.0005(17)
O4 0.043(3) 0.027(2) 0.057(3) 0.005(2) 0.015(2) 0.0044(19)
C9 0.045(4) 0.035(3) 0.040(4) 0.000(3) 0.025(4) -0.001(3)
C10 0.039(4) 0.032(3) 0.050(4) -0.008(3) 0.014(3) -0.005(3)
C11 0.045(4) 0.024(3) 0.054(4) -0.005(3) 0.021(4) -0.001(3)
C12 0.036(4) 0.023(3) 0.029(3) -0.002(3) 0.015(3) -0.002(2)
C13 0.037(4) 0.034(3) 0.033(3) -0.001(3) 0.010(3) -0.004(3)
C14 0.043(4) 0.022(3) 0.041(4) -0.004(3) 0.016(4) -0.009(3)
C15 0.038(4) 0.033(3) 0.036(3) -0.002(3) 0.020(3) 0.001(3)
C16 0.046(4) 0.027(3) 0.042(4) -0.003(3) 0.016(4) 0.001(3)

loop_
_atom_type_symbol
_atom_type_description
_atom_type_scat_dispersion_real
_atom_type_scat_dispersion_imag
_atom_type_scat_source
C C 0.0033 0.0016 'International Tables Vol C Tables 4.2.6.8 and 6.1.1.4'
H H 0.0000 0.0000 'International Tables Vol C Tables 4.2.6.8 and 6.1.1.4'
Br Br -0.2901 2.4595 'International Tables Vol C Tables 4.2.6.8 and 6.1.1.4'
O O 0.0106 0.0060 'International Tables Vol C Tables 4.2.6.8 and 6.1.1.4'

loop_
_geom_angle_atom_site_label_1
_geom_angle_atom_site_label_2
_geom_angle_atom_site_label_3
_geom_angle_site_symmetry_1
_geom_angle_site_symmetry_3
_geom_angle
_geom_angle_publ_flag
C1 O2 H2 . . 109.5 ?
O2 C1 C2 . . 117.7(5) ?
O2 C1 C6 . . 122.8(6) ?
C2 C1 C6 . . 119.4(6) ?
C3 C2 C1 . . 121.0(5) ?
C3 C2 H2A . . 119.5 ?
C1 C2 H2A . . 119.5 ?
C2 C3 C4 . . 121.1(5) ?
C2 C3 H3A . . 119.4 ?
C4 C3 H3A . . 119.4 ?
C5 C4 C3 . . 117.1(5) ?
C5 C4 C7 . . 123.9(5) ?
C3 C4 C7 . . 119.0(5) ?
C6 C5 C4 . . 122.2(5) ?
C6 C5 H5A . . 118.9 ?
C4 C5 H5A . . 118.9 ?
C5 C6 C1 . . 119.0(6) ?
C5 C6 H6A . . 120.5 ?
C1 C6 H6A . . 120.5 ?
O1 C7 C4 . . 122.2(5) ?
O1 C7 C8 . . 121.2(5) ?
C4 C7 C8 . . 116.6(5) ?
C7 C8 Br1 . . 114.0(4) ?
C7 C8 H8A . . 108.8 ?
Br1 C8 H8A . . 108.8 ?
C7 C8 H8B . . 108.8 ?
Br1 C8 H8B . . 108.8 ?
H8A C8 H8B . . 107.6 ?
C9 O4 H4 . . 109.6 ?
O4 C9 C14 . . 122.9(5) ?
O4 C9 C10 . . 117.1(6) ?
C14 C9 C10 . . 119.9(6) ?
C11 C10 C9 . . 119.5(6) ?
C11 C10 H10A . . 120.3 ?
C9 C10 H10A . . 120.3 ?
C10 C11 C12 . . 122.2(5) ?
C10 C11 H11A . . 118.9 ?
C12 C11 H11A . . 118.9 ?
C13 C12 C11 . . 117.0(5) ?
C13 C12 C15 . . 124.1(5) ?
C11 C12 C15 . . 118.9(5) ?
C12 C13 C14 . . 121.7(6) ?
C12 C13 H13A . . 119.1 ?
C14 C13 H13A . . 119.1 ?
C9 C14 C13 . . 119.5(5) ?
C9 C14 H14A . . 120.2 ?
C13 C14 H14A . . 120.2 ?
O3 C15 C12 . . 122.7(5) ?
O3 C15 C16 . . 121.4(5) ?
C12 C15 C16 . . 115.7(5) ?
C15 C16 Br2 . . 114.3(4) ?
C15 C16 H16A . . 108.7 ?
Br2 C16 H16A . . 108.7 ?
C15 C16 H16B . . 108.7 ?
Br2 C16 H16B . . 108.7 ?
H16A C16 H16B . . 107.6 ?

loop_
_geom_bond_atom_site_label_1
_geom_bond_atom_site_label_2
_geom_bond_site_symmetry_2
_geom_bond_distance
_geom_bond_publ_flag
Br1 C8 . 1.915(6) ?
O1 C7 . 1.212(7) ?
O2 C1 . 1.349(7) ?
O2 H2 . 0.8200 ?
C1 C2 . 1.380(8) ?
C1 C6 . 1.387(8) ?
C2 C3 . 1.366(8) ?
C2 H2A . 0.9300 ?
C3 C4 . 1.395(7) ?
C3 H3A . 0.9300 ?
C4 C5 . 1.395(8) ?
C4 C7 . 1.449(8) ?
C5 C6 . 1.381(8) ?
C5 H5A . 0.9300 ?
C6 H6A . 0.9300 ?
C7 C8 . 1.504(7) ?
C8 H8A . 0.9700 ?
C8 H8B . 0.9700 ?
Br2 C16 . 1.918(6) ?
O3 C15 . 1.203(6) ?
O4 C9 . 1.355(7) ?
O4 H4 . 0.8199 ?
C9 C14 . 1.370(9) ?
C9 C10 . 1.382(8) ?
C10 C11 . 1.360(8) ?
C10 H10A . 0.9300 ?
C11 C12 . 1.387(7) ?
C11 H11A . 0.9300 ?
C12 C13 . 1.379(8) ?
C12 C15 . 1.453(7) ?
C13 C14 . 1.380(8) ?
C13 H13A . 0.9300 ?
C14 H14A . 0.9300 ?
C15 C16 . 1.500(8) ?
C16 H16A . 0.9700 ?
C16 H16B . 0.9700 ?

loop_
_geom_hbond_atom_site_label_D
_geom_hbond_atom_site_label_H
_geom_hbond_atom_site_label_A
_geom_hbond_site_symmetry_A
_geom_hbond_distance_DH
_geom_hbond_distance_HA
_geom_hbond_distance_DA
_geom_hbond_angle_DHA
O2 H2 O1 4_465 0.82 2.02 2.811(6) 162
O4 H4 O3 2_656 0.82 2.00 2.776(5) 158
